data_7004185
loop_
_publ_author_name
'Ilkun, Olesya T.'
'Archibald, Stephen J.'
'Barnes, Charles L.'
'Gerasimchuk, Nikolay'
'Biagioni, Richard'
'Silchenko, Svitlana'
'Gerasimchuk, Olga A.'
'Nemykin, Victor N.'

_publ_section_title
;
 Benz(2-heteroaryl)cyanoximes and their Tl(i) complexes: new room
 temperature blue emitters
;
_journal_issue 42
_journal_name_full 'Dalton Transactions'
_journal_page_first 5715
_journal_page_last 5729
_journal_paper_doi 10.1039/b803846e
_journal_year 2008
_chemical_formula_moiety 'C9 H4 N3 O S Tl'
_chemical_formula_sum 'C9 H4 N3 O S Tl'
_chemical_formula_weight 406.58
_chemical_name_common Tl-BTCO
_space_group_IT_number 14
_symmetry_cell_setting monoclinic
_symmetry_space_group_name_Hall '-P 2ybc'
_symmetry_space_group_name_H-M 'P 1 21/c 1'
_atom_sites_solution_hydrogens geom
_atom_sites_solution_primary direct
_atom_sites_solution_secondary difmap
_audit_creation_method SHELXL-97
_cell_angle_alpha 90.00
_cell_angle_beta 90.150(9)
_cell_angle_gamma 90.00
_cell_formula_units_Z 4
_cell_length_a 14.8621(17)
_cell_length_b 4.4277(3)
_cell_length_c 15.0453(15)
_cell_measurement_reflns_used 336
_cell_measurement_temperature 150(2)
_cell_measurement_theta_max 63.29
_cell_measurement_theta_min 6.32
_cell_volume 990.05(16)
_computing_cell_refinement 'X-AREA (Stoe & Cie, 2002)'
_computing_data_collection 'X-AREA (Stoe & Cie, 2002)'
_computing_data_reduction 'X-RED (Stoe & Cie, 2002)'
_computing_molecular_graphics 'ORTEP III (Farrugia, 1997)'
_computing_publication_material 'SHELXL97(Sheldrick, 1997) and WinGX (Farrugia, 1999)'
_computing_structure_refinement 'SHELXL97 (Sheldrick, 1997)'
_computing_structure_solution 'SHELXS97 (Sheldrick, 1997)'
_diffrn_ambient_temperature 150(2)
_diffrn_measured_fraction_theta_full 0.991
_diffrn_measured_fraction_theta_max 0.991
_diffrn_measurement_device_type 'Stoe IPDS-II image plate'
_diffrn_measurement_method '\w scans, 220 frames at 1\% intervals, exposure time 2 minutes'
_diffrn_radiation_monochromator graphite
_diffrn_radiation_source 'fine-focus sealed tube'
_diffrn_radiation_type MoK\a
_diffrn_radiation_wavelength 0.71073
_diffrn_reflns_av_R_equivalents 0.0950
_diffrn_reflns_av_sigmaI/netI 0.0544
_diffrn_reflns_limit_h_max 23
_diffrn_reflns_limit_h_min -23
_diffrn_reflns_limit_k_max 7
_diffrn_reflns_limit_k_min -5
_diffrn_reflns_limit_l_max 24
_diffrn_reflns_limit_l_min -24
_diffrn_reflns_number 19093
_diffrn_reflns_theta_full 34.78
_diffrn_reflns_theta_max 34.78
_diffrn_reflns_theta_min 2.71
_exptl_absorpt_coefficient_mu 16.496
_exptl_absorpt_correction_T_max 0.2167
_exptl_absorpt_correction_T_min 0.0536
_exptl_absorpt_correction_type numerical
_exptl_absorpt_process_details 'X-RED (Stoe & Cie, 2002)'
_exptl_crystal_colour orange
_exptl_crystal_density_diffrn 2.728
_exptl_crystal_density_method 'not measured'
_exptl_crystal_description lathe
_exptl_crystal_F_000 736
_exptl_crystal_size_max 0.15
_exptl_crystal_size_mid 0.07
_exptl_crystal_size_min 0.06
_refine_diff_density_max 3.949
_refine_diff_density_min -2.528
_refine_diff_density_rms 0.423
_refine_ls_extinction_coef 0.0144(12)
_refine_ls_extinction_expression Fc^*^=kFc[1+0.001xFc^2^\l^3^/sin(2\q)]^-1/4^
_refine_ls_extinction_method SHELXL
_refine_ls_goodness_of_fit_ref 1.042
_refine_ls_hydrogen_treatment constr
_refine_ls_matrix_type full
_refine_ls_number_parameters 137
_refine_ls_number_reflns 4236
_refine_ls_number_restraints 0
_refine_ls_restrained_S_all 1.042
_refine_ls_R_factor_all 0.0843
_refine_ls_R_factor_gt 0.0637
_refine_ls_shift/su_max 0.023
_refine_ls_shift/su_mean 0.001
_refine_ls_structure_factor_coef Fsqd
_refine_ls_weighting_details 'calc w=1/[\s^2^(Fo^2^)+(0.1212P)^2^+0.0000P] where P=(Fo^2^+2Fc^2^)/3'
_refine_ls_weighting_scheme calc
_refine_ls_wR_factor_gt 0.1698
_refine_ls_wR_factor_ref 0.1888
_reflns_number_gt 2987
_reflns_number_total 4236
_reflns_threshold_expression >2sigma(I)
_cod_data_source_file b803846e.txt
_cod_data_source_block Tl(BTCO)-final
_cod_original_sg_symbol_H-M P21/c
_cod_database_code 7004185

loop_
_symmetry_equiv_pos_as_xyz
'x, y, z'
'-x, y+1/2, -z+1/2'
'-x, -y, -z'
'x, -y-1/2, z-1/2'

loop_
_atom_site_label
_atom_site_type_symbol
_atom_site_fract_x
_atom_site_fract_y
_atom_site_fract_z
_atom_site_U_iso_or_equiv
_atom_site_adp_type
_atom_site_occupancy
_atom_site_symmetry_multiplicity
_atom_site_calc_flag
_atom_site_refinement_flags
_atom_site_disorder_assembly
_atom_site_disorder_group
Tl1 Tl -0.40635(2) -0.30078(8) 0.593529(19) 0.03719(14) Uani 1 1 d . . .
C1 C -0.2793(7) -0.7094(19) 0.2958(6) 0.0371(16) Uani 1 1 d . . .
C2 C -0.3461(6) -0.8175(18) 0.3572(5) 0.0342(15) Uani 1 1 d . . .
C3 C -0.4081(6) -1.0487(18) 0.3317(5) 0.0363(15) Uani 1 1 d . . .
C4 C -0.2067(6) -0.614(2) 0.1710(6) 0.0365(14) Uani 1 1 d . . .
C5 C -0.1546(6) -0.435(2) 0.2277(5) 0.0374(15) Uani 1 1 d . . .
C6 C -0.0829(7) -0.264(2) 0.1972(9) 0.047(2) Uani 1 1 d . . .
H6 H -0.0478 -0.1435 0.2364 0.056 Uiso 1 1 calc R . .
C7 C -0.0647(8) -0.276(3) 0.1071(9) 0.052(3) Uani 1 1 d . . .
H7 H -0.0162 -0.1606 0.0841 0.062 Uiso 1 1 calc R . .
C8 C -0.1153(8) -0.453(3) 0.0493(7) 0.051(2) Uani 1 1 d . . .
H8 H -0.1007 -0.4600 -0.0121 0.062 Uiso 1 1 calc R . .
C9 C -0.1874(7) -0.621(3) 0.0815(6) 0.047(2) Uani 1 1 d . . .
H9 H -0.2231 -0.7386 0.0421 0.056 Uiso 1 1 calc R . .
N1 N -0.2778(6) -0.7662(17) 0.2112(5) 0.0379(14) Uani 1 1 d . . .
N2 N -0.3527(6) -0.6834(16) 0.4352(4) 0.0360(14) Uani 1 1 d . . .
N3 N -0.4605(7) -1.2332(18) 0.3173(6) 0.0414(16) Uani 1 1 d . . .
O1 O -0.4198(6) -0.7694(15) 0.4864(4) 0.0404(13) Uani 1 1 d . . .
S1 S -0.19562(16) -0.4622(5) 0.33599(14) 0.0413(4) Uani 1 1 d . . .

loop_
_atom_site_aniso_label
_atom_site_aniso_U_11
_atom_site_aniso_U_22
_atom_site_aniso_U_33
_atom_site_aniso_U_23
_atom_site_aniso_U_13
_atom_site_aniso_U_12
Tl1 0.0444(2) 0.0331(2) 0.03410(17) -0.00075(10) -0.00133(11) 0.00022(12)
C1 0.049(4) 0.028(3) 0.035(3) 0.002(3) -0.006(3) 0.002(3)
C2 0.043(4) 0.030(4) 0.029(3) -0.002(2) -0.005(3) 0.007(3)
C3 0.043(4) 0.032(4) 0.034(3) -0.003(3) -0.001(3) 0.004(3)
C4 0.038(3) 0.032(3) 0.040(3) 0.001(3) -0.003(3) 0.006(3)
C5 0.039(4) 0.033(4) 0.040(3) 0.008(3) -0.002(3) 0.005(3)
C6 0.038(4) 0.040(5) 0.061(6) 0.004(4) 0.001(4) 0.001(3)
C7 0.041(4) 0.048(5) 0.067(7) 0.017(5) 0.006(4) 0.006(4)
C8 0.054(5) 0.056(6) 0.044(4) 0.012(4) 0.004(4) 0.004(5)
C9 0.048(5) 0.055(5) 0.037(4) 0.002(4) 0.001(3) 0.011(4)
N1 0.043(4) 0.036(3) 0.035(3) -0.005(3) 0.002(3) 0.002(3)
N2 0.049(4) 0.032(3) 0.027(2) -0.003(2) 0.000(2) 0.005(3)
N3 0.052(4) 0.031(3) 0.041(4) 0.001(3) -0.002(3) -0.003(3)
O1 0.054(4) 0.039(3) 0.028(2) 0.000(2) 0.003(2) 0.003(3)
S1 0.0481(11) 0.0375(10) 0.0383(9) -0.0034(8) -0.0047(8) -0.0039(9)

loop_
_atom_type_symbol
_atom_type_description
_atom_type_scat_dispersion_real
_atom_type_scat_dispersion_imag
_atom_type_scat_source
Tl Tl -2.8358 9.6688 'International Tables Vol C Tables 4.2.6.8 and 6.1.1.4'
C C 0.0033 0.0016 'International Tables Vol C Tables 4.2.6.8 and 6.1.1.4'
N N 0.0061 0.0033 'International Tables Vol C Tables 4.2.6.8 and 6.1.1.4'
O O 0.0106 0.0060 'International Tables Vol C Tables 4.2.6.8 and 6.1.1.4'
S S 0.1246 0.1234 'International Tables Vol C Tables 4.2.6.8 and 6.1.1.4'
H H 0.0000 0.0000 'International Tables Vol C Tables 4.2.6.8 and 6.1.1.4'

loop_
_geom_angle_atom_site_label_1
_geom_angle_atom_site_label_2
_geom_angle_atom_site_label_3
_geom_angle
_geom_angle_site_symmetry_1
_geom_angle_site_symmetry_3
_geom_angle_publ_flag
O1 Tl1 O1 107.3(2) . 1_565 ?
O1 Tl1 O1 76.2(2) . 3_446 ?
O1 Tl1 O1 67.2(3) 1_565 3_446 ?
N1 C1 C2 125.4(9) . . ?
N1 C1 S1 116.3(8) . . ?
C2 C1 S1 118.2(6) . . ?
N2 C2 C3 120.8(8) . . ?
N2 C2 C1 118.3(8) . . ?
C3 C2 C1 120.7(7) . . ?
N3 C3 C2 175.0(9) . . ?
C9 C4 N1 125.0(9) . . ?
C9 C4 C5 119.5(9) . . ?
N1 C4 C5 115.4(8) . . ?
C6 C5 C4 122.2(9) . . ?
C6 C5 S1 128.2(8) . . ?
C4 C5 S1 109.6(7) . . ?
C7 C6 C5 117.1(11) . . ?
C6 C7 C8 121.8(11) . . ?
C7 C8 C9 119.9(10) . . ?
C4 C9 C8 119.4(10) . . ?
C1 N1 C4 110.3(8) . . ?
O1 N2 C2 116.6(8) . . ?
N2 O1 Tl1 94.2(5) . . ?
C5 S1 C1 88.3(4) . . ?

loop_
_geom_bond_atom_site_label_1
_geom_bond_atom_site_label_2
_geom_bond_distance
_geom_bond_site_symmetry_2
_geom_bond_publ_flag
Tl1 O1 2.635(7) . ?
Tl1 O1 2.859(7) 1_565 ?
Tl1 O1 2.864(8) 3_446 ?
C1 N1 1.297(11) . ?
C1 C2 1.441(14) . ?
C1 S1 1.763(10) . ?
C2 N2 1.319(10) . ?
C2 C3 1.429(12) . ?
C3 N3 1.149(12) . ?
C4 C9 1.378(12) . ?
C4 N1 1.392(12) . ?
C4 C5 1.398(13) . ?
C5 C6 1.386(14) . ?
C5 S1 1.745(9) . ?
C6 C7 1.38(2) . ?
C7 C8 1.390(19) . ?
C8 C9 1.391(16) . ?
N2 O1 1.317(11) . ?

loop_
_geom_torsion_atom_site_label_1
_geom_torsion_atom_site_label_2
_geom_torsion_atom_site_label_3
_geom_torsion_atom_site_label_4
_geom_torsion
_geom_torsion_site_symmetry_1
_geom_torsion_site_symmetry_2
_geom_torsion_site_symmetry_3
_geom_torsion_site_symmetry_4
_geom_torsion_publ_flag
N1 C1 C2 N2 -163.1(9) . . . . ?
S1 C1 C2 N2 13.1(11) . . . . ?
N1 C1 C2 C3 12.2(13) . . . . ?
S1 C1 C2 C3 -171.6(6) . . . . ?
C9 C4 C5 C6 -0.6(14) . . . . ?
N1 C4 C5 C6 -178.4(8) . . . . ?
C9 C4 C5 S1 178.5(7) . . . . ?
N1 C4 C5 S1 0.7(10) . . . . ?
C4 C5 C6 C7 0.2(14) . . . . ?
S1 C5 C6 C7 -178.7(8) . . . . ?
C5 C6 C7 C8 -0.4(16) . . . . ?
C6 C7 C8 C9 1.0(17) . . . . ?
N1 C4 C9 C8 178.8(9) . . . . ?
C5 C4 C9 C8 1.1(14) . . . . ?
C7 C8 C9 C4 -1.3(16) . . . . ?
C2 C1 N1 C4 176.9(8) . . . . ?
S1 C1 N1 C4 0.6(10) . . . . ?
C9 C4 N1 C1 -178.6(9) . . . . ?
C5 C4 N1 C1 -0.9(11) . . . . ?
C3 C2 N2 O1 -1.4(11) . . . . ?
C1 C2 N2 O1 173.9(7) . . . . ?
C2 N2 O1 Tl1 -164.7(6) . . . . ?
O1 Tl1 O1 N2 55.6(6) 1_565 . . . ?
O1 Tl1 O1 N2 116.0(5) 3_446 . . . ?
C6 C5 S1 C1 178.8(9) . . . . ?
C4 C5 S1 C1 -0.3(7) . . . . ?
N1 C1 S1 C5 -0.2(7) . . . . ?
C2 C1 S1 C5 -176.8(7) . . . . ?
